data_1000004
_chemical_formula_moiety ?
_chemical_formula_sum 'C29 H30 Cu I P2'
_chemical_formula_weight 630.91
_chemical_melting_point ?
_chemical_name_common ?
_chemical_name_systematic
;
 ?
;
_space_group_IT_number 2
_symmetry_cell_setting ?
_symmetry_space_group_name_Hall '-P 1'
_symmetry_space_group_name_H-M 'P -1'
_atom_sites_solution_hydrogens geom
_atom_sites_solution_primary direct
_atom_sites_solution_secondary difmap
_audit_creation_method SHELXL-97
_cell_angle_alpha 103.442(5)
_cell_angle_beta 96.291(5)
_cell_angle_gamma 95.560(5)
_cell_formula_units_Z 2
_cell_length_a 9.899(5)
_cell_length_b 11.729(5)
_cell_length_c 12.259(5)
_cell_measurement_reflns_used ?
_cell_measurement_temperature 293(2)
_cell_measurement_theta_max ?
_cell_measurement_theta_min ?
_cell_volume 1364.9(11)
_computing_cell_refinement ?
_computing_data_collection ?
_computing_data_reduction ?
_computing_molecular_graphics ?
_computing_publication_material ?
_computing_structure_refinement 'SHELXL-97 (Sheldrick, 1997)'
_computing_structure_solution ?
_diffrn_ambient_temperature 293(2)
_diffrn_detector_area_resol_mean ?
_diffrn_measured_fraction_theta_full 0.880
_diffrn_measured_fraction_theta_max 0.880
_diffrn_measurement_device_type ?
_diffrn_measurement_method ?
_diffrn_radiation_monochromator graphite
_diffrn_radiation_source 'fine-focus sealed tube'
_diffrn_radiation_type MoK\a
_diffrn_radiation_wavelength 0.71070
_diffrn_reflns_av_R_equivalents 0.0000
_diffrn_reflns_av_sigmaI/netI 0.0104
_diffrn_reflns_limit_h_max 7
_diffrn_reflns_limit_h_min -11
_diffrn_reflns_limit_k_max 13
_diffrn_reflns_limit_k_min -13
_diffrn_reflns_limit_l_max 14
_diffrn_reflns_limit_l_min 0
_diffrn_reflns_number 4319
_diffrn_reflns_theta_full 25.18
_diffrn_reflns_theta_max 25.18
_diffrn_reflns_theta_min 1.72
_diffrn_standards_decay_% ?
_diffrn_standards_interval_count ?
_diffrn_standards_interval_time ?
_diffrn_standards_number ?
_exptl_absorpt_coefficient_mu 2.063
_exptl_absorpt_correction_T_max ?
_exptl_absorpt_correction_T_min ?
_exptl_absorpt_correction_type ?
_exptl_absorpt_process_details ?
_exptl_crystal_colour ?
_exptl_crystal_density_diffrn 1.535
_exptl_crystal_density_meas ?
_exptl_crystal_density_method 'not measured'
_exptl_crystal_description ?
_exptl_crystal_F_000 632
_exptl_crystal_size_max ?
_exptl_crystal_size_mid ?
_exptl_crystal_size_min ?
_refine_diff_density_max 1.321
_refine_diff_density_min -1.563
_refine_diff_density_rms 0.258
_refine_ls_extinction_coef ?
_refine_ls_extinction_method none
_refine_ls_goodness_of_fit_ref 1.160
_refine_ls_hydrogen_treatment mixed
_refine_ls_matrix_type full
_refine_ls_number_parameters 298
_refine_ls_number_reflns 4319
_refine_ls_number_restraints 0
_refine_ls_restrained_S_all 1.160
_refine_ls_R_factor_all 0.0499
_refine_ls_R_factor_gt 0.0469
_refine_ls_shift/su_max 0.001
_refine_ls_shift/su_mean 0.000
_refine_ls_structure_factor_coef Fsqd
_refine_ls_weighting_details 'calc w=1/[\s^2^(Fo^2^)+(0.1038P)^2^+0.5590P] where P=(Fo^2^+2Fc^2^)/3'
_refine_ls_weighting_scheme calc
_refine_ls_wR_factor_gt 0.1320
_refine_ls_wR_factor_ref 0.1372
_reflns_number_gt 4039
_reflns_number_total 4319
_reflns_threshold_expression >2sigma(I)
_cod_database_code 1000004

loop_
_symmetry_equiv_pos_as_xyz
'x, y, z'
'-x, -y, -z'

loop_
_atom_site_label
_atom_site_type_symbol
_atom_site_fract_x
_atom_site_fract_y
_atom_site_fract_z
_atom_site_U_iso_or_equiv
_atom_site_adp_type
_atom_site_occupancy
_atom_site_symmetry_multiplicity
_atom_site_calc_flag
_atom_site_refinement_flags
_atom_site_disorder_assembly
_atom_site_disorder_group
Cu Cu 0.45979(5) 0.36869(4) 0.37830(4) 0.03768(18) Uani 1 1 d . . .
I I 0.59748(3) 0.401507(19) 0.59219(2) 0.03931(16) Uani 1 1 d . . .
P1 P 0.25033(11) 0.26261(8) 0.34169(9) 0.0350(3) Uani 1 1 d . . .
P2 P 0.61789(11) 0.31869(8) 0.26291(9) 0.0346(3) Uani 1 1 d . . .
C1 C 0.1306(5) 0.3224(4) 0.4381(4) 0.0457(10) Uani 1 1 d . . .
H1A H 0.1436 0.4080 0.4537 0.055 Uiso 1 1 calc R . .
H1B H 0.0375 0.2950 0.4014 0.055 Uiso 1 1 calc R . .
C2 C 0.1502(7) 0.2857(5) 0.5496(4) 0.0614(14) Uani 1 1 d . . .
H2A H 0.2461 0.2773 0.5673 0.074 Uiso 1 1 calc R . .
H2B H 0.0979 0.2088 0.5396 0.074 Uiso 1 1 calc R . .
C3 C 0.8932(5) 0.6277(4) 0.3485(4) 0.0522(12) Uani 1 1 d . . .
H3A H 0.9249 0.6726 0.2969 0.063 Uiso 1 1 calc R . .
H3B H 0.9700 0.5917 0.3758 0.063 Uiso 1 1 calc R . .
C4 C 0.7807(6) 0.5293(4) 0.2824(6) 0.0672(16) Uani 1 1 d . . .
H4A H 0.6924 0.5552 0.2957 0.081 Uiso 1 1 calc R . .
H4B H 0.7865 0.5185 0.2022 0.081 Uiso 1 1 calc R . .
C5 C 0.7856(4) 0.4111(3) 0.3112(4) 0.0408(9) Uani 1 1 d . . .
H5A H 0.8083 0.4230 0.3924 0.049 Uiso 1 1 calc R . .
H5B H 0.8561 0.3711 0.2749 0.049 Uiso 1 1 calc R . .
C111 C 0.2344(5) 0.1059(3) 0.3378(4) 0.0403(10) Uani 1 1 d . . .
C112 C 0.3504(5) 0.0526(4) 0.3598(5) 0.0513(12) Uani 1 1 d . . .
H112 H 0.4363 0.0973 0.3755 0.062 Uiso 1 1 calc R . .
C113 C 0.3393(6) -0.0674(5) 0.3587(5) 0.0640(15) Uani 1 1 d . . .
H113 H 0.4170 -0.1030 0.3732 0.077 Uiso 1 1 calc R . .
C114 C 0.2122(6) -0.1313(4) 0.3358(4) 0.0579(14) Uani 1 1 d . . .
H114 H 0.2039 -0.2115 0.3338 0.069 Uiso 1 1 calc R . .
C115 C 0.0973(6) -0.0799(4) 0.3160(4) 0.0544(13) Uani 1 1 d . . .
H115 H 0.0117 -0.1247 0.3025 0.065 Uiso 1 1 calc R . .
C116 C 0.1074(5) 0.0384(4) 0.3160(4) 0.0496(11) Uani 1 1 d . . .
H116 H 0.0287 0.0728 0.3012 0.060 Uiso 1 1 calc R . .
C121 C 0.1605(5) 0.2642(4) 0.2020(4) 0.0423(10) Uani 1 1 d . . .
C122 C 0.1443(7) 0.1686(5) 0.1068(5) 0.0648(15) Uani 1 1 d . . .
H122 H 0.1749 0.0979 0.1144 0.078 Uiso 1 1 calc R . .
C123 C 0.0836(8) 0.1762(7) 0.0011(5) 0.082(2) Uani 1 1 d . . .
H123 H 0.0713 0.1106 -0.0603 0.098 Uiso 1 1 calc R . .
C124 C 0.0422(7) 0.2812(7) -0.0119(5) 0.082(2) Uani 1 1 d . . .
H124 H 0.0032 0.2874 -0.0825 0.099 Uiso 1 1 calc R . .
C125 C 0.0587(7) 0.3784(7) 0.0811(5) 0.0761(17) Uani 1 1 d . . .
H125 H 0.0301 0.4494 0.0723 0.091 Uiso 1 1 calc R . .
C126 C 0.1175(5) 0.3702(5) 0.1866(4) 0.0540(12) Uani 1 1 d . . .
H126 H 0.1284 0.4359 0.2478 0.065 Uiso 1 1 calc R . .
C211 C 0.6606(5) 0.1694(4) 0.2559(4) 0.0406(10) Uani 1 1 d . . .
C212 C 0.7280(5) 0.1443(4) 0.3525(4) 0.0461(10) Uani 1 1 d . . .
H212 H 0.7583 0.2051 0.4168 0.055 Uiso 1 1 calc R . .
C213 C 0.7501(5) 0.0290(4) 0.3529(5) 0.0538(12) Uani 1 1 d . . .
H213 H 0.7948 0.0128 0.4173 0.065 Uiso 1 1 calc R . .
C214 C 0.7053(6) -0.0615(4) 0.2573(5) 0.0621(14) Uani 1 1 d . . .
H214 H 0.7214 -0.1382 0.2580 0.074 Uiso 1 1 calc R . .
C215 C 0.6366(7) -0.0402(4) 0.1600(6) 0.0749(18) Uani 1 1 d . . .
H215 H 0.6073 -0.1014 0.0958 0.090 Uiso 1 1 calc R . .
C216 C 0.6131(6) 0.0747(4) 0.1613(5) 0.0613(14) Uani 1 1 d . . .
H216 H 0.5644 0.0896 0.0979 0.074 Uiso 1 1 calc R . .
C221 C 0.5787(5) 0.3204(3) 0.1136(3) 0.0387(10) Uani 1 1 d . . .
C222 C 0.4558(5) 0.3528(4) 0.0746(4) 0.0456(11) Uani 1 1 d . . .
H222 H 0.3917 0.3706 0.1240 0.055 Uiso 1 1 calc R . .
C223 C 0.4258(6) 0.3593(4) -0.0379(4) 0.0577(13) Uani 1 1 d . . .
H223 H 0.3415 0.3799 -0.0628 0.069 Uiso 1 1 calc R . .
C224 C 0.5184(7) 0.3357(5) -0.1103(4) 0.0662(16) Uani 1 1 d . . .
H224 H 0.4990 0.3405 -0.1850 0.079 Uiso 1 1 calc R . .
C225 C 0.6427(7) 0.3044(5) -0.0719(5) 0.0688(16) Uani 1 1 d . . .
H225 H 0.7070 0.2891 -0.1216 0.083 Uiso 1 1 calc R . .
C226 C 0.6743(6) 0.2950(5) 0.0378(4) 0.0573(13) Uani 1 1 d . . .
H226 H 0.7579 0.2721 0.0612 0.069 Uiso 1 1 calc R . .

loop_
_atom_site_aniso_label
_atom_site_aniso_U_11
_atom_site_aniso_U_22
_atom_site_aniso_U_33
_atom_site_aniso_U_23
_atom_site_aniso_U_13
_atom_site_aniso_U_12
Cu 0.0422(4) 0.0266(3) 0.0447(3) 0.0082(2) 0.0095(2) 0.0040(2)
I 0.0550(3) 0.0241(2) 0.0421(2) 0.01200(13) 0.00604(15) 0.01226(14)
P1 0.0399(6) 0.0227(5) 0.0433(6) 0.0097(4) 0.0067(5) 0.0037(4)
P2 0.0422(7) 0.0222(5) 0.0410(5) 0.0088(4) 0.0091(5) 0.0053(4)
C1 0.053(3) 0.037(2) 0.055(2) 0.0180(19) 0.015(2) 0.0143(19)
C2 0.095(4) 0.043(3) 0.057(3) 0.020(2) 0.029(3) 0.023(3)
C3 0.063(3) 0.032(2) 0.060(3) 0.0066(19) 0.024(2) -0.006(2)
C4 0.074(4) 0.033(2) 0.092(4) 0.024(3) -0.008(3) -0.006(2)
C5 0.048(3) 0.0259(19) 0.050(2) 0.0105(17) 0.0094(19) 0.0040(17)
C111 0.049(3) 0.0217(18) 0.053(2) 0.0122(16) 0.011(2) 0.0042(17)
C112 0.053(3) 0.036(2) 0.071(3) 0.019(2) 0.018(2) 0.012(2)
C113 0.078(4) 0.040(3) 0.088(4) 0.031(3) 0.027(3) 0.026(3)
C114 0.089(4) 0.027(2) 0.062(3) 0.013(2) 0.021(3) 0.009(2)
C115 0.069(3) 0.029(2) 0.063(3) 0.013(2) 0.008(2) -0.009(2)
C116 0.052(3) 0.028(2) 0.070(3) 0.017(2) 0.009(2) 0.0023(19)
C121 0.041(2) 0.039(2) 0.048(2) 0.0162(18) 0.0061(19) -0.0012(18)
C122 0.082(4) 0.054(3) 0.054(3) 0.010(2) 0.004(3) -0.003(3)
C123 0.104(5) 0.085(5) 0.047(3) 0.008(3) 0.007(3) -0.010(4)
C124 0.084(5) 0.111(6) 0.058(3) 0.042(4) -0.003(3) 0.001(4)
C125 0.077(4) 0.096(5) 0.071(4) 0.045(4) 0.008(3) 0.028(4)
C126 0.055(3) 0.055(3) 0.057(3) 0.023(2) 0.008(2) 0.013(2)
C211 0.045(3) 0.025(2) 0.055(3) 0.0116(18) 0.014(2) 0.0093(17)
C212 0.058(3) 0.033(2) 0.052(2) 0.0130(18) 0.013(2) 0.0138(19)
C213 0.058(3) 0.040(2) 0.070(3) 0.022(2) 0.009(2) 0.015(2)
C214 0.081(4) 0.028(2) 0.080(4) 0.013(2) 0.016(3) 0.016(2)
C215 0.112(5) 0.026(2) 0.077(4) 0.002(2) -0.005(3) 0.007(3)
C216 0.086(4) 0.026(2) 0.067(3) 0.009(2) -0.003(3) 0.004(2)
C221 0.055(3) 0.0237(19) 0.039(2) 0.0080(15) 0.0107(19) 0.0043(17)
C222 0.061(3) 0.028(2) 0.051(2) 0.0152(18) 0.010(2) 0.005(2)
C223 0.080(4) 0.041(3) 0.053(3) 0.020(2) -0.001(3) 0.005(2)
C224 0.109(5) 0.045(3) 0.043(3) 0.016(2) 0.008(3) -0.011(3)
C225 0.087(4) 0.066(3) 0.052(3) 0.009(3) 0.029(3) -0.004(3)
C226 0.063(3) 0.056(3) 0.055(3) 0.010(2) 0.020(2) 0.010(2)

loop_
_atom_type_symbol
_atom_type_description
_atom_type_scat_dispersion_real
_atom_type_scat_dispersion_imag
_atom_type_scat_source
C C 0.0033 0.0016 'International Tables Vol C Tables 4.2.6.8 and 6.1.1.4'
H H 0.0000 0.0000 'International Tables Vol C Tables 4.2.6.8 and 6.1.1.4'
P P 0.1023 0.0942 'International Tables Vol C Tables 4.2.6.8 and 6.1.1.4'
Cu Cu 0.3201 1.2651 'International Tables Vol C Tables 4.2.6.8 and 6.1.1.4'
I I -0.4742 1.8119 'International Tables Vol C Tables 4.2.6.8 and 6.1.1.4'
